data_7247455
loop_
_publ_author_name
'Smernik, Josephine F.'
'Gimeno-Fonquernie, Pol'
'Albalad, Jorge'
'Jones, Tyla S.'
'Young, Rosemary J.'
'Champness, Neil R.'
'Doonan, Christian J.'
'Evans, Jack D.'
'Sumby, Christopher J.'

_publ_section_title
;
 Understanding the structural landscape of Mn-based MOFs formed with
 hinged pyrazole carboxylate linkers
;
_journal_issue 47
_journal_name_full CrystEngComm
_journal_page_first 6539
_journal_page_last 6548
_journal_paper_doi 10.1039/D3CE00881A
_journal_volume 25
_journal_year 2023
_chemical_formula_moiety 'C25 H24 Mn N4 O5'
_chemical_formula_sum 'C25 H24 Mn N4 O5'
_chemical_formula_weight 515.42
_space_group_crystal_system monoclinic
_space_group_IT_number 15
_space_group_name_Hall '-C 2yc'
_space_group_name_H-M_alt 'C 1 2/c 1'
_atom_sites_solution_hydrogens mixed
_atom_sites_solution_primary dual
_audit_creation_date 2022-06-08
_audit_creation_method
;
Olex2 1.3
(compiled 2020.11.12 svn.r5f609507 for OlexSys, GUI svn.r6408)
;
_audit_update_record
;
2022-11-23 deposited with the CCDC.	2023-09-27 downloaded from the CCDC.
;
_cell_angle_alpha 90
_cell_angle_beta 93.831(2)
_cell_angle_gamma 90
_cell_formula_units_Z 4
_cell_length_a 20.8278(3)
_cell_length_b 14.7244(3)
_cell_length_c 7.7390(2)
_cell_measurement_reflns_used 11405
_cell_measurement_temperature 299.6(7)
_cell_measurement_theta_max 28.9540
_cell_measurement_theta_min 3.9000
_cell_volume 2368.07(9)
_computing_cell_refinement 'CrysAlisPro 1.171.38.46 (Rigaku OD, 2015)'
_computing_data_collection 'CrysAlisPro 1.171.38.46 (Rigaku OD, 2015)'
_computing_data_reduction 'CrysAlisPro 1.171.38.46 (Rigaku OD, 2015)'
_computing_molecular_graphics 'Olex2 1.3 (Dolomanov et al., 2009)'
_computing_publication_material 'Olex2 1.3 (Dolomanov et al., 2009)'
_computing_structure_refinement 'SHELXL 2018/3 (Sheldrick, 2015)'
_computing_structure_solution 'SHELXT 2018/2 (Sheldrick, 2018)'
_diffrn_ambient_environment air
_diffrn_ambient_temperature 299.6(7)
_diffrn_detector 'CCD plate'
_diffrn_detector_area_resol_mean 16.1695
_diffrn_detector_type Eos
_diffrn_measured_fraction_theta_full 0.997
_diffrn_measured_fraction_theta_max 0.947
_diffrn_measurement_details
;
List of Runs (angles in degrees, time in seconds):

  # Type    Start    End  Width  t~exp~   \w     \q     \k     \f   Frames
#--------------------------------------------------------------------------
  1  \w    -25.00  61.00   1.00   25.00    --   18.87 -99.00  30.00   86
  2  \w    -50.00  40.00   1.00   25.00    --   18.87 -57.00  90.00   90
  3  \w    -25.00  61.00   1.00   25.00    --   18.87 -99.00 -90.00   86
  4  \w    -25.00  61.00   1.00   25.00    --   18.87 -99.00-180.00   86
  5  \w    -88.00   2.00   1.00   25.00    --  -19.50 -57.00-150.00   90
  6  \w    -88.00   2.00   1.00   25.00    --  -19.50 -57.00   0.00   90
  7  \w    -41.00  49.00   1.00   25.00    --  -19.50  57.00   0.00   90
  8  \w    -90.00  11.00   1.00   25.00    --  -19.50 -77.00 -30.00  101
  9  \w    -90.00  11.00   1.00   25.00    --  -19.50 -77.00 120.00  101
 10  \w    -25.00  61.00   1.00   25.00    --   18.87 -99.00 -30.00   86
 11  \w    -50.00  40.00   1.00   25.00    --   18.87 -57.00-120.00   90
 12  \w    -25.00  61.00   1.00   25.00    --   18.87 -99.00  60.00   86
 13  \w    -50.00  51.00   1.00   25.00    --  -19.50  77.00 150.00  101
 14  \w    -41.00  49.00   1.00   25.00    --  -19.50  57.00-180.00   90
 15  \w    -90.00  11.00   1.00   25.00    --  -19.50 -77.00 150.00  101
 16  \w    -25.00  22.00   1.00   25.00    --  -19.50 -99.00-150.00   47
 17  \w    -54.00  92.00   1.00   25.00    --   18.87   0.00-150.00  146
 18  \w    -54.00  92.00   1.00   25.00    --   18.87   0.00-180.00  146
;
_diffrn_measurement_device 'four-circle diffractometer'
_diffrn_measurement_device_type 'Xcalibur, Eos'
_diffrn_measurement_method '\w scans'
_diffrn_orient_matrix_type 'CrysAlisPro convention (1999,Acta A55,543-557)'
_diffrn_orient_matrix_UB_11 0.0314335000
_diffrn_orient_matrix_UB_12 0.0148904000
_diffrn_orient_matrix_UB_13 -0.0160298000
_diffrn_orient_matrix_UB_21 0.0039288000
_diffrn_orient_matrix_UB_22 -0.0383568000
_diffrn_orient_matrix_UB_23 -0.0537435000
_diffrn_orient_matrix_UB_31 -0.0126989000
_diffrn_orient_matrix_UB_32 0.0250433000
_diffrn_orient_matrix_UB_33 -0.0727684000
_diffrn_radiation_monochromator graphite
_diffrn_radiation_probe x-ray
_diffrn_radiation_type 'Mo K\a'
_diffrn_radiation_wavelength 0.71073
_diffrn_reflns_av_R_equivalents 0.0473
_diffrn_reflns_av_unetI/netI 0.0287
_diffrn_reflns_Laue_measured_fraction_full 0.997
_diffrn_reflns_Laue_measured_fraction_max 0.947
_diffrn_reflns_limit_h_max 28
_diffrn_reflns_limit_h_min -28
_diffrn_reflns_limit_k_max 20
_diffrn_reflns_limit_k_min -19
_diffrn_reflns_limit_l_max 10
_diffrn_reflns_limit_l_min -10
_diffrn_reflns_number 41137
_diffrn_reflns_point_group_measured_fraction_full 0.997
_diffrn_reflns_point_group_measured_fraction_max 0.947
_diffrn_reflns_theta_full 25.242
_diffrn_reflns_theta_max 29.413
_diffrn_reflns_theta_min 3.391
_diffrn_source 'fine-focus sealed X-ray tube'
_diffrn_source_type 'Enhance (Mo) X-ray Source'
_exptl_absorpt_coefficient_mu 0.602
_exptl_absorpt_correction_T_max 1.00000
_exptl_absorpt_correction_T_min 0.98094
_exptl_absorpt_correction_type multi-scan
_exptl_absorpt_process_details
;
CrysAlisPro 1.171.38.46 (Rigaku Oxford Diffraction, 2015)
Empirical absorption correction using spherical harmonics,
 implemented in SCALE3 ABSPACK scaling algorithm.
;
_exptl_crystal_colour 'clear colourless'
_exptl_crystal_colour_lustre clear
_exptl_crystal_colour_primary colourless
_exptl_crystal_density_diffrn 1.446
_exptl_crystal_description block
_exptl_crystal_F_000 1068
_exptl_crystal_size_max 0.233
_exptl_crystal_size_mid 0.207
_exptl_crystal_size_min 0.143
_refine_diff_density_max 0.279
_refine_diff_density_min -0.303
_refine_diff_density_rms 0.048
_refine_ls_extinction_method none
_refine_ls_goodness_of_fit_ref 1.042
_refine_ls_hydrogen_treatment constr
_refine_ls_matrix_type full
_refine_ls_number_parameters 165
_refine_ls_number_reflns 3106
_refine_ls_number_restraints 1
_refine_ls_restrained_S_all 1.042
_refine_ls_R_factor_all 0.0528
_refine_ls_R_factor_gt 0.0341
_refine_ls_shift/su_max 0.001
_refine_ls_shift/su_mean 0.000
_refine_ls_structure_factor_coef Fsqd
_refine_ls_weighting_details 'w=1/[\s^2^(Fo^2^)+(0.0420P)^2^+1.2323P] where P=(Fo^2^+2Fc^2^)/3'
_refine_ls_weighting_scheme calc
_refine_ls_wR_factor_gt 0.0815
_refine_ls_wR_factor_ref 0.0875
_reflns_Friedel_coverage 0.000
_reflns_number_gt 2434
_reflns_number_total 3106
_reflns_threshold_expression 'I > 2\s(I)'
_cod_data_source_file d3ce00881a2.cif
_cod_data_source_block mnmofsandbath72h
_cod_depositor_comments 'Adding full bibliography for 7247455--7247462.cif.'
_cod_database_code 7247455
_shelx_shelxl_version_number 2018/3
_chemical_oxdiff_formula C25H75N4O4Mn3
_chemical_oxdiff_usercomment 'cubic crystal'
_shelx_space_group_comment
;
The symmetry employed for this shelxl refinement is uniquely defined
by the following loop, which should always be used as a source of
symmetry information in preference to the above space-group names.
They are only intended as comments.
;
_reflns_odcompleteness_completeness 99.68
_reflns_odcompleteness_iscentric 1
_reflns_odcompleteness_theta 26.32
_olex2_refinement_description
;
1. Fixed Uiso
 At 1.2 times of:
  All C(H) groups, All C(H,H) groups
 At 1.5 times of:
  All C(H,H,H) groups, All O(H,H) groups
2. Restrained distances
 Mn1-H30A \\sim Mn1-H30B
 with sigma of 0.02
3. Others
 Fixed Sof: H30A(0.5) H30B(0.5) H1A(0.5) H1B(0.5)
4.a Free rotating group:
 O30(H30A,H30B)
4.b Secondary CH2 refined with riding coordinates:
 C1(H1A,H1B)
4.c Aromatic/amide H refined with riding coordinates:
 C25(H25), C23(H23), C26(H26), C22(H22)
4.d Idealised Me refined as rotating group:
 C17(H17A,H17B,H17C), C16(H16A,H16B,H16C)
;
_olex2_submission_special_instructions 'No special instructions were received'
_oxdiff_exptl_absorpt_empirical_details
;
Empirical correction (ABSPACK) includes:
- Absorption correction using spherical harmonics
- Frame scaling
;
_oxdiff_exptl_absorpt_empirical_full_max 1.024
_oxdiff_exptl_absorpt_empirical_full_min 0.965

loop_
_space_group_symop_operation_xyz
'x, y, z'
'-x, y, -z+1/2'
'x+1/2, y+1/2, z'
'-x+1/2, y+1/2, -z+1/2'
'-x, -y, -z'
'x, -y, z-1/2'
'-x+1/2, -y+1/2, -z'
'x+1/2, -y+1/2, z-1/2'

loop_
_atom_site_label
_atom_site_type_symbol
_atom_site_fract_x
_atom_site_fract_y
_atom_site_fract_z
_atom_site_U_iso_or_equiv
_atom_site_adp_type
_atom_site_occupancy
_atom_site_site_symmetry_order
_atom_site_calc_flag
_atom_site_refinement_flags_posn
_atom_site_refinement_flags_adp
_atom_site_refinement_flags_occupancy
_atom_site_disorder_assembly
_atom_site_disorder_group
Mn1 Mn 0.500000 0.42281(2) 0.250000 0.02703(11) Uani 1 2 d DS T P . .
O28 O 0.54914(5) 0.58750(8) 0.51694(15) 0.0344(3) Uani 1 1 d . . . . .
O30 O 0.500000 0.27937(12) 0.250000 0.0513(5) Uani 1 2 d GS T P . .
H30A H 0.483033 0.245528 0.323380 0.077 Uiso 0.5 1 d DG U P . .
H30B H 0.504209 0.245144 0.163055 0.077 Uiso 0.5 1 d DG U P . .
O29 O 0.58430(6) 0.46954(11) 0.3731(2) 0.0610(4) Uani 1 1 d . . . . .
N11 N 0.94860(6) 0.71649(8) 0.67046(16) 0.0261(3) Uani 1 1 d . . . . .
N12 N 0.95943(6) 0.67322(9) 0.52032(17) 0.0312(3) Uani 1 1 d . . . . .
C24 C 0.66186(7) 0.56229(10) 0.51748(19) 0.0273(3) Uani 1 1 d . . . . .
C27 C 0.59314(7) 0.53795(12) 0.4678(2) 0.0311(3) Uani 1 1 d . . . . .
C14 C 0.85877(7) 0.64393(10) 0.5993(2) 0.0268(3) Uani 1 1 d . . . . .
C1 C 1.000000 0.77159(14) 0.750000 0.0268(4) Uani 1 2 d S T P . .
H1A H 1.017131 0.810346 0.662765 0.032 Uiso 0.5 1 calc R U P . .
H1B H 0.982869 0.810345 0.837236 0.032 Uiso 0.5 1 calc R U P . .
C15 C 0.88892(7) 0.70088(10) 0.7227(2) 0.0271(3) Uani 1 1 d . . . . .
C25 C 0.71122(7) 0.50511(11) 0.4746(2) 0.0328(4) Uani 1 1 d . . . . .
H25 H 0.701421 0.449692 0.421571 0.039 Uiso 1 1 calc R U . . .
C23 C 0.67736(7) 0.64350(10) 0.6008(2) 0.0295(3) Uani 1 1 d . . . . .
H23 H 0.644748 0.681219 0.635265 0.035 Uiso 1 1 calc R U . . .
C21 C 0.79115(7) 0.61314(11) 0.58501(19) 0.0269(3) Uani 1 1 d . . . . .
C13 C 0.90516(7) 0.62848(11) 0.4774(2) 0.0313(3) Uani 1 1 d . . . . .
C26 C 0.77468(7) 0.52946(11) 0.5097(2) 0.0319(3) Uani 1 1 d . . . . .
H26 H 0.807071 0.489424 0.482784 0.038 Uiso 1 1 calc R U . . .
C22 C 0.74104(7) 0.66883(10) 0.6331(2) 0.0300(3) Uani 1 1 d . . . . .
H22 H 0.750642 0.723890 0.687768 0.036 Uiso 1 1 calc R U . . .
C17 C 0.86635(9) 0.74059(15) 0.8840(2) 0.0486(5) Uani 1 1 d . . . . .
H17A H 0.900368 0.737882 0.973857 0.073 Uiso 1 1 calc R U . . .
H17B H 0.829949 0.706859 0.918846 0.073 Uiso 1 1 calc R U . . .
H17C H 0.854119 0.802733 0.863630 0.073 Uiso 1 1 calc R U . . .
C16 C 0.90064(11) 0.57536(16) 0.3125(3) 0.0597(6) Uani 1 1 d . . . . .
H16A H 0.933023 0.596003 0.239009 0.090 Uiso 1 1 calc R U . . .
H16B H 0.858854 0.583886 0.254597 0.090 Uiso 1 1 calc R U . . .
H16C H 0.907138 0.512076 0.337816 0.090 Uiso 1 1 calc R U . . .

loop_
_atom_site_aniso_label
_atom_site_aniso_U_11
_atom_site_aniso_U_22
_atom_site_aniso_U_33
_atom_site_aniso_U_23
_atom_site_aniso_U_13
_atom_site_aniso_U_12
Mn1 0.01479(15) 0.02924(18) 0.0367(2) 0.000 -0.00078(12) 0.000
O28 0.0218(5) 0.0424(6) 0.0388(6) 0.0051(5) -0.0003(5) 0.0032(4)
O30 0.0879(16) 0.0291(9) 0.0399(11) 0.000 0.0267(10) 0.000
O29 0.0230(6) 0.0899(11) 0.0707(10) -0.0498(9) 0.0073(6) -0.0150(7)
N11 0.0198(6) 0.0305(6) 0.0273(6) -0.0015(5) -0.0040(5) -0.0028(5)
N12 0.0256(6) 0.0367(7) 0.0315(7) -0.0053(6) 0.0027(5) -0.0064(5)
C24 0.0195(7) 0.0362(8) 0.0258(7) 0.0002(6) -0.0004(5) -0.0043(6)
C27 0.0204(7) 0.0480(10) 0.0250(7) -0.0020(7) 0.0012(6) -0.0060(6)
C14 0.0216(7) 0.0286(7) 0.0294(8) 0.0029(6) -0.0029(6) -0.0028(6)
C1 0.0185(9) 0.0255(10) 0.0349(12) 0.000 -0.0086(8) 0.000
C15 0.0205(7) 0.0316(8) 0.0285(8) 0.0019(6) -0.0038(6) 0.0002(6)
C25 0.0250(7) 0.0355(8) 0.0377(9) -0.0092(7) 0.0011(6) -0.0063(6)
C23 0.0231(7) 0.0321(8) 0.0331(8) 0.0021(6) 0.0010(6) 0.0005(6)
C21 0.0218(7) 0.0311(8) 0.0272(7) 0.0033(6) -0.0035(6) -0.0038(6)
C13 0.0274(8) 0.0348(8) 0.0314(8) -0.0035(7) 0.0009(6) -0.0076(6)
C26 0.0215(7) 0.0341(8) 0.0398(9) -0.0043(7) 0.0000(6) -0.0009(6)
C22 0.0278(8) 0.0284(8) 0.0330(8) -0.0009(6) -0.0028(6) -0.0052(6)
C17 0.0319(9) 0.0745(13) 0.0392(10) -0.0179(10) 0.0014(8) -0.0062(9)
C16 0.0517(12) 0.0802(16) 0.0489(12) -0.0299(11) 0.0164(10) -0.0302(11)

loop_
_atom_type_symbol
_atom_type_description
_atom_type_scat_dispersion_real
_atom_type_scat_dispersion_imag
_atom_type_scat_source
C C 0.0033 0.0016 'International Tables Vol C Tables 4.2.6.8 and 6.1.1.4'
H H 0.0000 0.0000 'International Tables Vol C Tables 4.2.6.8 and 6.1.1.4'
Mn Mn 0.3368 0.7283 'International Tables Vol C Tables 4.2.6.8 and 6.1.1.4'
N N 0.0061 0.0033 'International Tables Vol C Tables 4.2.6.8 and 6.1.1.4'
O O 0.0106 0.0060 'International Tables Vol C Tables 4.2.6.8 and 6.1.1.4'

loop_
_geom_angle_atom_site_label_1
_geom_angle_atom_site_label_2
_geom_angle_atom_site_label_3
_geom_angle
_geom_angle_site_symmetry_1
_geom_angle_site_symmetry_3
_geom_angle_publ_flag
O28 Mn1 O28 171.86(6) 6_565 5_666 ?
O30 Mn1 O28 85.93(3) . 6_565 ?
O30 Mn1 O28 85.93(3) . 5_666 ?
O29 Mn1 O28 88.43(5) 2_655 5_666 ?
O29 Mn1 O28 94.29(5) 2_655 6_565 ?
O29 Mn1 O28 88.43(5) . 6_565 ?
O29 Mn1 O28 94.29(5) . 5_666 ?
O29 Mn1 O30 109.52(5) . . ?
O29 Mn1 O30 109.52(5) 2_655 . ?
O29 Mn1 O29 140.95(10) 2_655 . ?
C27 O28 Mn1 128.11(10) . 5_666 ?
Mn1 O30 H30A 125.9(5) . 2_655 ?
Mn1 O30 H30A 125.9 . . ?
Mn1 O30 H30B 126.4(5) . 2_655 ?
Mn1 O30 H30B 126.4 . . ?
H30A O30 H30A 108.2 . 2_655 ?
H30A O30 H30B 104.5 . . ?
H30A O30 H30B 104.5 2_655 2_655 ?
H30A O30 H30B 18.9 . 2_655 ?
H30B O30 H30A 18.9 . 2_655 ?
H30B O30 H30B 107.3 . 2_655 ?
C27 O29 Mn1 128.85(12) . . ?
N12 N11 C1 117.82(11) . . ?
C15 N11 N12 112.64(12) . . ?
C15 N11 C1 129.53(11) . . ?
C13 N12 N11 105.01(13) . . ?
C25 C24 C27 120.24(14) . . ?
C25 C24 C23 118.81(13) . . ?
C23 C24 C27 120.91(14) . . ?
O28 C27 O29 124.42(14) . . ?
O28 C27 C24 119.26(14) . . ?
O29 C27 C24 116.27(14) . . ?
C15 C14 C21 128.47(14) . . ?
C15 C14 C13 104.97(13) . . ?
C13 C14 C21 126.27(14) . . ?
N11 C1 N11 111.81(16) 2_756 . ?
N11 C1 H1A 109.3 2_756 . ?
N11 C1 H1A 109.3 . . ?
N11 C1 H1B 109.3 2_756 . ?
N11 C1 H1B 109.3 . . ?
H1A C1 H1B 107.9 . . ?
N11 C15 C14 106.22(13) . . ?
N11 C15 C17 122.29(14) . . ?
C14 C15 C17 131.49(15) . . ?
C24 C25 H25 119.6 . . ?
C26 C25 C24 120.76(15) . . ?
C26 C25 H25 119.6 . . ?
C24 C23 H23 119.8 . . ?
C22 C23 C24 120.45(15) . . ?
C22 C23 H23 119.8 . . ?
C26 C21 C14 120.60(14) . . ?
C26 C21 C22 117.52(13) . . ?
C22 C21 C14 121.69(14) . . ?
N12 C13 C14 111.15(14) . . ?
N12 C13 C16 118.42(15) . . ?
C14 C13 C16 130.36(15) . . ?
C25 C26 C21 121.15(15) . . ?
C25 C26 H26 119.4 . . ?
C21 C26 H26 119.4 . . ?
C23 C22 C21 121.17(14) . . ?
C23 C22 H22 119.4 . . ?
C21 C22 H22 119.4 . . ?
C15 C17 H17A 109.5 . . ?
C15 C17 H17B 109.5 . . ?
C15 C17 H17C 109.5 . . ?
H17A C17 H17B 109.5 . . ?
H17A C17 H17C 109.5 . . ?
H17B C17 H17C 109.5 . . ?
C13 C16 H16A 109.5 . . ?
C13 C16 H16B 109.5 . . ?
C13 C16 H16C 109.5 . . ?
H16A C16 H16B 109.5 . . ?
H16A C16 H16C 109.5 . . ?
H16B C16 H16C 109.5 . . ?

loop_
_geom_bond_atom_site_label_1
_geom_bond_atom_site_label_2
_geom_bond_distance
_geom_bond_site_symmetry_2
_geom_bond_publ_flag
Mn1 O28 2.1379(12) 6_565 ?
Mn1 O28 2.1379(12) 5_666 ?
Mn1 O30 2.1121(17) . ?
Mn1 O29 2.0592(12) . ?
Mn1 O29 2.0591(12) 2_655 ?
O28 C27 1.250(2) . ?
O30 H30A 0.85(2) 2_655 ?
O30 H30A 0.8500 . ?
O30 H30B 0.8499 . ?
O30 H30B 0.85(2) 2_655 ?
O29 C27 1.252(2) . ?
N11 N12 1.3572(18) . ?
N11 C1 1.4475(16) . ?
N11 C15 1.3523(19) . ?
N12 C13 1.3310(19) . ?
C24 C27 1.5003(19) . ?
C24 C25 1.386(2) . ?
C24 C23 1.386(2) . ?
C14 C15 1.389(2) . ?
C14 C21 1.477(2) . ?
C14 C13 1.413(2) . ?
C1 H1A 0.9700 . ?
C1 H1B 0.9700 . ?
C15 C17 1.483(2) . ?
C25 H25 0.9300 . ?
C25 C26 1.379(2) . ?
C23 H23 0.9300 . ?
C23 C22 1.384(2) . ?
C21 C26 1.396(2) . ?
C21 C22 1.397(2) . ?
C13 C16 1.495(2) . ?
C26 H26 0.9300 . ?
C22 H22 0.9300 . ?
C17 H17A 0.9600 . ?
C17 H17B 0.9600 . ?
C17 H17C 0.9600 . ?
C16 H16A 0.9600 . ?
C16 H16B 0.9600 . ?
C16 H16C 0.9600 . ?

loop_
_geom_torsion_atom_site_label_1
_geom_torsion_atom_site_label_2
_geom_torsion_atom_site_label_3
_geom_torsion_atom_site_label_4
_geom_torsion
_geom_torsion_site_symmetry_1
_geom_torsion_site_symmetry_2
_geom_torsion_site_symmetry_3
_geom_torsion_site_symmetry_4
_geom_torsion_publ_flag
Mn1 O28 C27 O29 92.5(2) 5_666 . . . ?
Mn1 O28 C27 C24 -90.12(17) 5_666 . . . ?
Mn1 O29 C27 O28 6.4(3) . . . . ?
Mn1 O29 C27 C24 -171.10(12) . . . . ?
N11 N12 C13 C14 0.78(18) . . . . ?
N11 N12 C13 C16 178.12(16) . . . . ?
N12 N11 C1 N11 -73.52(11) . . . 2_756 ?
N12 N11 C15 C14 -0.01(17) . . . . ?
N12 N11 C15 C17 179.59(15) . . . . ?
C24 C25 C26 C21 -1.7(3) . . . . ?
C24 C23 C22 C21 -0.8(2) . . . . ?
C27 C24 C25 C26 175.84(15) . . . . ?
C27 C24 C23 C22 -174.56(14) . . . . ?
C14 C21 C26 C25 -171.30(15) . . . . ?
C14 C21 C22 C23 172.52(14) . . . . ?
C1 N11 N12 C13 179.97(13) . . . . ?
C1 N11 C15 C14 179.48(14) . . . . ?
C1 N11 C15 C17 -0.9(3) . . . . ?
C15 N11 N12 C13 -0.48(17) . . . . ?
C15 N11 C1 N11 107.02(16) . . . 2_756 ?
C15 C14 C21 C26 -151.18(16) . . . . ?
C15 C14 C21 C22 33.9(2) . . . . ?
C15 C14 C13 N12 -0.79(18) . . . . ?
C15 C14 C13 C16 -177.73(19) . . . . ?
C25 C24 C27 O28 175.58(15) . . . . ?
C25 C24 C27 O29 -6.8(2) . . . . ?
C25 C24 C23 C22 3.0(2) . . . . ?
C23 C24 C27 O28 -6.9(2) . . . . ?
C23 C24 C27 O29 170.75(16) . . . . ?
C23 C24 C25 C26 -1.8(2) . . . . ?
C21 C14 C15 N11 -173.61(14) . . . . ?
C21 C14 C15 C17 6.9(3) . . . . ?
C21 C14 C13 N12 173.45(14) . . . . ?
C21 C14 C13 C16 -3.5(3) . . . . ?
C13 C14 C15 N11 0.46(17) . . . . ?
C13 C14 C15 C17 -179.08(18) . . . . ?
C13 C14 C21 C26 35.9(2) . . . . ?
C13 C14 C21 C22 -138.99(17) . . . . ?
C26 C21 C22 C23 -2.6(2) . . . . ?
C22 C21 C26 C25 3.8(2) . . . . ?
